data_9009580
loop_
_publ_author_name
'Merlino, S.'
'Galli, E.'
'Alberti, A.'

_publ_section_title
;
 The crystal structure of levyne
 Note: a zeolite mineral
;
_journal_name_full 'Tschermaks Mineralogische und Petrographische Mitteilungen'
_journal_page_first 117
_journal_page_last 129
_journal_volume 22
_journal_year 1975
_chemical_compound_source 'small cavity in andesite from Nurri, Nuoro, Sardinia'
_chemical_formula_sum 'Al6.3 Ca2.759 H48 K0.215 Na0.677 O51.24 Si11.7'
_chemical_name_mineral Levyne-Ca
_space_group_IT_number 166
_symmetry_space_group_name_Hall '-R 3 2"'
_symmetry_space_group_name_H-M 'R -3 m :H'
_cell_angle_alpha 90
_cell_angle_beta 90
_cell_angle_gamma 120
_cell_length_a 13.338
_cell_length_b 13.338
_cell_length_c 23.0140
_cell_volume 3545.718
_database_code_amcsd 0015653
_exptl_crystal_density_diffrn 2.109
_cod_original_sg_symbol_H-M 'R -3 m'
_cod_original_formula_sum 'Ca2.759 Na.677 K.215 (Si11.7 Al6.3) O51.24 H48'
_cod_database_code 9009580

loop_
_space_group_symop_operation_xyz
x,y,z
2/3+x,1/3+y,1/3+z
1/3+x,2/3+y,2/3+z
x,x-y,z
2/3+x,1/3+x-y,1/3+z
1/3+x,2/3+x-y,2/3+z
y,x,-z
2/3+y,1/3+x,1/3-z
1/3+y,2/3+x,2/3-z
-x+y,y,z
2/3-x+y,1/3+y,1/3+z
1/3-x+y,2/3+y,2/3+z
-x,-x+y,-z
2/3-x,1/3-x+y,1/3-z
1/3-x,2/3-x+y,2/3-z
-y,-x,z
2/3-y,1/3-x,1/3+z
1/3-y,2/3-x,2/3+z
x-y,-y,-z
2/3+x-y,1/3-y,1/3-z
1/3+x-y,2/3-y,2/3-z
y,-x+y,-z
2/3+y,1/3-x+y,1/3-z
1/3+y,2/3-x+y,2/3-z
-x+y,-x,z
2/3-x+y,1/3-x,1/3+z
1/3-x+y,2/3-x,2/3+z
-x,-y,-z
2/3-x,1/3-y,1/3-z
1/3-x,2/3-y,2/3-z
-y,x-y,z
2/3-y,1/3+x-y,1/3+z
1/3-y,2/3+x-y,2/3+z
x-y,x,-z
2/3+x-y,1/3+x,1/3-z
1/3+x-y,2/3+x,2/3-z

loop_
_atom_site_aniso_label
_atom_site_aniso_U_11
_atom_site_aniso_U_22
_atom_site_aniso_U_33
_atom_site_aniso_U_12
_atom_site_aniso_U_13
_atom_site_aniso_U_23
Ca1 0.03785 0.03785 0.05635 0.01893 0.00000 0.00000
Si 0.00541 0.00676 0.03756 0.00068 0.00000 0.00000
Al1 0.00541 0.00676 0.03756 0.00068 0.00000 0.00000
Si2 0.00473 0.00541 0.04025 0.00270 0.00000 0.00000
Al2 0.00473 0.00541 0.04025 0.00270 0.00000 0.00000
O1 0.04191 0.02028 0.03488 0.01082 -0.00808 -0.01347
O2 0.02231 0.02231 0.06171 0.00608 0.00269 -0.00269
O3 0.01757 0.01757 0.07781 -0.00473 0.00673 -0.00673
O4 0.03650 0.03245 0.07513 0.01622 0.00135 0.00269
O5 0.01622 0.01622 0.06708 -0.00203 0.00539 -0.00539

loop_
_atom_site_label
_atom_site_fract_x
_atom_site_fract_y
_atom_site_fract_z
_atom_site_occupancy
_atom_site_U_iso_or_equiv
_atom_site_type_symbol
_atom_site_attached_hydrogens
Ca1 0.00000 0.00000 0.13890 1.00000 ? Ca 0
Ca2 0.00000 0.00000 0.27820 0.12880 0.04306 Ca 0
Na 0.00000 0.00000 0.27820 0.11480 0.04306 Na 0
K1 0.00000 0.00000 0.27820 0.03640 0.04306 K 0
Ca3 0.00000 0.00000 0.40950 0.12420 0.11905 Ca 0
Na2 0.00000 0.00000 0.40950 0.11070 0.11905 Na 0
K2 0.00000 0.00000 0.40950 0.03510 0.11905 K 0
Ca4 0.00000 0.00000 0.44980 0.06900 0.00887 Ca 0
Na3 0.00000 0.00000 0.44980 0.06150 0.00887 Na 0
K3 0.00000 0.00000 0.44980 0.01950 0.00887 K 0
Ca5 0.00000 0.00000 0.50000 0.11500 0.00887 Ca 0
Na4 0.00000 0.00000 0.50000 0.10250 0.00887 Na 0
K4 0.00000 0.00000 0.50000 0.03250 0.00887 K 0
Si 0.00010 0.23220 0.06970 0.65000 ? Si 0
Al1 0.00010 0.23220 0.06970 0.35000 ? Al 0
Si2 0.23960 0.00000 0.50000 0.65000 ? Si 0
Al2 0.23960 0.00000 0.50000 0.35000 ? Al 0
O1 0.03390 0.34930 0.10790 1.00000 ? O 0
O2 0.09200 -0.09200 0.08270 1.00000 ? O 0
O3 0.12750 -0.12750 -0.09100 1.00000 ? O 0
O4 0.26430 0.00000 0.00000 1.00000 ? O 0
O5 0.22190 -0.22190 0.17930 1.00000 ? O 0
Wat1 0.25670 -0.25670 -0.12410 1.00000 0.06079 O 2
Wat2 0.12220 -0.12220 0.28520 0.73000 0.10132 O 2
Wat3 0.25470 -0.25470 0.01870 0.54000 0.08232 O 2
Wat4 0.54290 -0.54290 -0.04450 0.27000 0.07219 O 2

loop_
_cod_changelog_entry_id
_cod_changelog_entry_author
_cod_changelog_entry_date
_cod_changelog_entry_text
1
;cod-tools version 3.8.0
Id: cif_guess_AMCSD_atom_types 9581 2023-05-17 12:35:41Z saulius
;
2023-05-23T09:19:32+03:00
;Derived atom types and hydrogen counts
from atom names that follow the AMCSD naming convention
(Wat == water, O-H == hydroxyl).
;

loop_
_cod_related_entry_id
_cod_related_entry_database
_cod_related_entry_code
1 AMCSD 0015653

_cell_formula_units_Z 3
